data_9004014
loop_
_publ_author_name
'Gatta, G. D.'
'Nestola, F.'
'Ballaran, T. B.'

_publ_section_title
;
 Elastic behavior, phase transition, and pressure induced
 structural evolution of analcime
 Sample: P = 5.04 GPa
;
_journal_name_full 'American Mineralogist'
_journal_page_first 568
_journal_page_last 578
_journal_paper_doi 10.2138/am.2006.1994
_journal_volume 91
_journal_year 2006
_chemical_compound_source 'Su Marralzu, Sardinia, Italy'
_chemical_formula_sum 'Al1.806 H4 Na1.71 O14 Si4.194'
_chemical_name_mineral Analcime
_space_group_IT_number 2
_symmetry_space_group_name_Hall '-P 1'
_symmetry_space_group_name_H-M 'P -1'
_cell_angle_alpha 90.178
_cell_angle_beta 86.849
_cell_angle_gamma 88.601
_cell_formula_units_Z 8
_cell_length_a 13.1605
_cell_length_b 13.0149
_cell_length_c 13.0335
_cell_volume 2228.350
_database_code_amcsd 0004138
_diffrn_ambient_pressure 5.04e+06
_exptl_crystal_density_diffrn 2.586
_cod_original_formula_sum 'Na1.71 (Si4.194 Al1.806) O14 H4'
_cod_database_code 9004014

loop_
_space_group_symop_operation_xyz
x,y,z
-x,-y,-z

loop_
_atom_site_label
_atom_site_fract_x
_atom_site_fract_y
_atom_site_fract_z
_atom_site_occupancy
_atom_site_U_iso_or_equiv
_atom_site_type_symbol
_atom_site_attached_hydrogens
Na1 0.58200 0.45300 0.75500 0.57000 0.04000 Na 0
Na2 0.13400 0.00700 0.24500 0.57000 0.04000 Na 0
Na3 0.90600 0.50400 0.21500 0.57000 0.04000 Na 0
Na4 0.65300 0.98500 0.19600 0.57000 0.04000 Na 0
Na5 0.75000 0.62700 0.50400 0.57000 0.04000 Na 0
Na6 0.75900 0.87500 0.99800 0.57000 0.04000 Na 0
Na7 0.26700 0.86700 0.50000 0.57000 0.04000 Na 0
Na8 0.76600 0.38400 0.99700 0.57000 0.04000 Na 0
Na9 0.49600 0.74600 0.60500 0.57000 0.04000 Na 0
Na10 0.98300 0.26900 0.11300 0.57000 0.04000 Na 0
Na11 0.03700 0.74500 0.38900 0.57000 0.04000 Na 0
Na12 0.47500 0.73700 0.09600 0.57000 0.04000 Na 0
Si1 0.63200 0.63600 0.90400 0.69900 0.00200 Si 0
Al1 0.63200 0.63600 0.90400 0.30100 0.00200 Al 0
Si2 0.87600 0.84700 0.57500 0.69900 0.00200 Si 0
Al2 0.87600 0.84700 0.57500 0.30100 0.00200 Al 0
Si3 0.83900 0.69100 0.10700 0.69900 0.00200 Si 0
Al3 0.83900 0.69100 0.10700 0.30100 0.00200 Al 0
Si4 0.64000 0.83100 0.37800 0.69900 0.00200 Si 0
Al4 0.64000 0.83100 0.37800 0.30100 0.00200 Al 0
Si5 0.87800 0.62600 0.67200 0.69900 0.00200 Si 0
Al5 0.87800 0.62600 0.67200 0.30100 0.00200 Al 0
Si6 0.62400 0.83700 0.81100 0.69900 0.00200 Si 0
Al6 0.62400 0.83700 0.81100 0.30100 0.00200 Al 0
Si7 0.57400 0.59900 0.35600 0.69900 0.00200 Si 0
Al7 0.57400 0.59900 0.35600 0.30100 0.00200 Al 0
Si8 0.90700 0.90700 0.15300 0.69900 0.00200 Si 0
Al8 0.90700 0.90700 0.15300 0.30100 0.00200 Al 0
Si9 0.60200 0.14900 0.08800 0.69900 0.00200 Si 0
Al9 0.60200 0.14900 0.08800 0.30100 0.00200 Al 0
Si10 0.11200 0.62200 0.60600 0.69900 0.00200 Si 0
Al10 0.11200 0.62200 0.60600 0.30100 0.00200 Al 0
Si11 0.88300 0.17100 0.92600 0.69900 0.00200 Si 0
Al11 0.88300 0.17100 0.92600 0.30100 0.00200 Al 0
Si12 0.63700 0.31700 0.57800 0.69900 0.00200 Si 0
Al12 0.63700 0.31700 0.57800 0.30100 0.00200 Al 0
Si13 0.07900 0.86400 0.64200 0.69900 0.00200 Si 0
Al13 0.07900 0.86400 0.64200 0.30100 0.00200 Al 0
Si14 0.57900 0.36000 0.16600 0.69900 0.00200 Si 0
Al14 0.57900 0.36000 0.16600 0.30100 0.00200 Al 0
Si15 0.43400 0.88100 0.31900 0.69900 0.00200 Si 0
Al15 0.43400 0.88100 0.31900 0.30100 0.00200 Al 0
Si16 0.95900 0.38200 0.80800 0.69900 0.00200 Si 0
Al16 0.95900 0.38200 0.80800 0.30100 0.00200 Al 0
Si17 0.64200 0.90300 0.59900 0.69900 0.00200 Si 0
Al17 0.64200 0.90300 0.59900 0.30100 0.00200 Al 0
Si18 0.84100 0.58600 0.89100 0.69900 0.00200 Si 0
Al18 0.84100 0.58600 0.89100 0.30100 0.00200 Al 0
Si19 0.86300 0.91800 0.36800 0.69900 0.00200 Si 0
Al19 0.86300 0.91800 0.36800 0.30100 0.00200 Al 0
Si20 0.62200 0.58200 0.12900 0.69900 0.00200 Si 0
Al20 0.62200 0.58200 0.12900 0.30100 0.00200 Al 0
Si21 0.68100 0.38700 0.36500 0.69900 0.00200 Si 0
Al21 0.68100 0.38700 0.36500 0.30100 0.00200 Al 0
Si22 0.80700 0.13700 0.15700 0.69900 0.00200 Si 0
Al22 0.80700 0.13700 0.15700 0.30100 0.00200 Al 0
Si23 0.82900 0.41600 0.62400 0.69900 0.00200 Si 0
Al23 0.82900 0.41600 0.62400 0.30100 0.00200 Al 0
Si24 0.31200 0.93900 0.13400 0.69900 0.00200 Si 0
Al24 0.31200 0.93900 0.13400 0.30100 0.00200 Al 0
O1 0.62900 0.81800 0.68700 1.00000 0.00400 O 0
O2 0.89400 0.65800 0.79500 1.00000 0.00400 O 0
O3 0.93800 0.88500 0.27000 1.00000 0.00400 O 0
O4 0.54600 0.59600 0.23500 1.00000 0.00400 O 0
O5 0.37400 0.67100 0.72400 1.00000 0.00400 O 0
O6 0.89700 0.16500 0.23600 1.00000 0.00400 O 0
O7 0.08300 0.63300 0.30900 1.00000 0.00400 O 0
O8 0.38700 0.87100 0.20700 1.00000 0.00400 O 0
O9 0.60600 0.85900 0.49200 1.00000 0.00400 O 0
O10 0.88200 0.65200 0.99200 1.00000 0.00400 O 0
O11 0.91200 0.83500 0.44900 1.00000 0.00400 O 0
O12 0.57200 0.62400 0.02300 1.00000 0.00400 O 0
O13 0.31400 0.69600 0.54200 1.00000 0.00400 O 0
O14 0.84000 0.19100 0.04400 1.00000 0.00400 O 0
O15 0.13000 0.56800 0.49400 1.00000 0.00400 O 0
O16 0.35700 0.90900 0.01900 1.00000 0.00400 O 0
O17 0.72400 0.55300 0.89100 1.00000 0.00400 O 0
O18 0.77000 0.91700 0.58700 1.00000 0.00400 O 0
O19 0.73200 0.63700 0.14500 1.00000 0.00400 O 0
O20 0.75000 0.87700 0.33500 1.00000 0.00400 O 0
O21 0.68500 0.13800 0.17900 1.00000 0.00400 O 0
O22 0.20100 0.58700 0.67200 1.00000 0.00400 O 0
O23 0.80300 0.10500 0.86700 1.00000 0.00400 O 0
O24 0.72300 0.35800 0.65200 1.00000 0.00400 O 0
O25 0.40200 0.98800 0.38000 1.00000 0.00400 O 0
O26 0.92500 0.48900 0.87100 1.00000 0.00400 O 0
O27 0.85300 0.04000 0.40200 1.00000 0.00400 O 0
O28 0.64200 0.45900 0.12000 1.00000 0.00400 O 0
O29 0.64200 0.50400 0.39900 1.00000 0.00400 O 0
O30 0.83700 0.01100 0.14200 1.00000 0.00400 O 0
O31 0.80400 0.53200 0.66900 1.00000 0.00400 O 0
O32 0.69400 0.93800 0.83600 1.00000 0.00400 O 0
O33 0.84800 0.73300 0.61700 1.00000 0.00400 O 0
O34 0.67300 0.75400 0.89300 1.00000 0.00400 O 0
O35 0.64500 0.70400 0.36400 1.00000 0.00400 O 0
O36 0.84100 0.81600 0.10500 1.00000 0.00400 O 0
O37 0.09300 0.74900 0.59100 1.00000 0.00400 O 0
O38 0.59700 0.27700 0.06600 1.00000 0.00400 O 0
O39 0.62600 0.19500 0.60100 1.00000 0.00400 O 0
O40 0.91400 0.28600 0.88100 1.00000 0.00400 O 0
O41 0.54400 0.61400 0.82400 1.00000 0.00400 O 0
O42 0.96200 0.90500 0.64200 1.00000 0.00400 O 0
O43 0.08100 0.34500 0.80500 1.00000 0.00400 O 0
O44 0.56100 0.88500 0.29800 1.00000 0.00400 O 0
O45 0.50300 0.87500 0.84800 1.00000 0.00400 O 0
O46 0.99400 0.57500 0.64500 1.00000 0.00400 O 0
O47 0.01500 0.90700 0.08000 1.00000 0.00400 O 0
O48 0.53200 0.38300 0.57600 1.00000 0.00400 O 0
Wat1 0.59000 0.58200 0.61600 1.00000 0.04000 O 2
Wat2 0.08900 0.12100 0.09900 1.00000 0.04000 O 2
Wat3 0.91100 0.60500 0.40200 1.00000 0.04000 O 2
Wat4 0.61400 0.86000 0.08100 1.00000 0.04000 O 2
Wat5 0.39300 0.90900 0.63500 1.00000 0.04000 O 2
Wat6 0.88900 0.40600 0.11600 1.00000 0.04000 O 2
Wat7 0.15900 0.85600 0.37300 1.00000 0.04000 O 2
Wat8 0.65800 0.33400 0.86100 1.00000 0.04000 O 2

loop_
_cod_changelog_entry_id
_cod_changelog_entry_author
_cod_changelog_entry_date
_cod_changelog_entry_text
1
;cod-tools version 3.8.0
Id: cif_guess_AMCSD_atom_types 9581 2023-05-17 12:35:41Z saulius
;
2023-05-23T09:13:48+03:00
;Derived atom types and hydrogen counts
from atom names that follow the AMCSD naming convention
(Wat == water, O-H == hydroxyl).
;

loop_
_cod_related_entry_id
_cod_related_entry_database
_cod_related_entry_code
1 AMCSD 0004138
